data_4135548
loop_
_publ_author_name
'Lv, Xiu-Liang'
'Feng, Liang'
'Xie, Lin-Hua'
'He, Tao'
'Wu, Wei'
'Wang, Kun-Yu'
'Si, Guangrui'
'Wang, Bin'
'Li, Jian-Rong'
'Zhou, Hong-Cai'

_publ_section_title
;
 Linker Desymmetrization: Access to a Series of Rare-Earth
 Tetracarboxylate Frameworks with Eight-Connected Hexanuclear Nodes
;
_journal_name_full 'Journal of the American Chemical Society'
_journal_paper_doi 10.1021/jacs.0c11546
_journal_year 2021
_chemical_formula_sum 'C72 H36 Eu6 N0 O36'
_chemical_formula_weight 2388.77
_space_group_crystal_system orthorhombic
_space_group_IT_number 63
_space_group_name_Hall '-C 2c 2'
_space_group_name_H-M_alt 'C m c m'
_atom_sites_solution_hydrogens geom
_audit_creation_method SHELXL-2018/1
_cell_angle_alpha 90
_cell_angle_beta 90
_cell_angle_gamma 90
_cell_formula_units_Z 4
_cell_length_a 33.2301(16)
_cell_length_b 16.6318(8)
_cell_length_c 25.9567(12)
_cell_measurement_reflns_used 30746
_cell_measurement_temperature 110(2)
_cell_measurement_theta_max 50.683
_cell_measurement_theta_min 2.971
_cell_volume 14345.7(12)
_computing_structure_refinement 'SHELXL-2018/1 (Sheldrick, 2018)'
_diffrn_ambient_temperature 110(2)
_diffrn_measured_fraction_theta_full 0.980
_diffrn_measured_fraction_theta_max 0.980
_diffrn_measurement_device_type 'CCD area detector'
_diffrn_radiation_type CuK\a
_diffrn_radiation_wavelength 1.54178
_diffrn_reflns_av_R_equivalents 0.1078
_diffrn_reflns_av_unetI/netI 0.0544
_diffrn_reflns_Laue_measured_fraction_full 0.980
_diffrn_reflns_Laue_measured_fraction_max 0.980
_diffrn_reflns_limit_h_max 33
_diffrn_reflns_limit_h_min -33
_diffrn_reflns_limit_k_max 16
_diffrn_reflns_limit_k_min -16
_diffrn_reflns_limit_l_max 25
_diffrn_reflns_limit_l_min -24
_diffrn_reflns_number 30361
_diffrn_reflns_point_group_measured_fraction_full 0.980
_diffrn_reflns_point_group_measured_fraction_max 0.980
_diffrn_reflns_theta_full 50.683
_diffrn_reflns_theta_max 50.683
_diffrn_reflns_theta_min 2.971
_exptl_absorpt_coefficient_mu 18.889
_exptl_crystal_density_diffrn 1.106
_exptl_crystal_description block
_exptl_crystal_F_000 4536
_refine_diff_density_max 0.958
_refine_diff_density_min -0.816
_refine_diff_density_rms 0.124
_refine_ls_extinction_method none
_refine_ls_goodness_of_fit_ref 0.994
_refine_ls_hydrogen_treatment constr
_refine_ls_matrix_type full
_refine_ls_number_parameters 385
_refine_ls_number_reflns 3915
_refine_ls_number_restraints 629
_refine_ls_restrained_S_all 0.945
_refine_ls_R_factor_all 0.1143
_refine_ls_R_factor_gt 0.0769
_refine_ls_shift/su_max 0.001
_refine_ls_shift/su_mean 0.000
_refine_ls_structure_factor_coef Fsqd
_refine_ls_weighting_details 'w=1/[\s^2^(Fo^2^)+(0.1202P)^2^+347.6242P] where P=(Fo^2^+2Fc^2^)/3'
_refine_ls_weighting_scheme calc
_refine_ls_wR_factor_gt 0.1999
_refine_ls_wR_factor_ref 0.2313
_reflns_Friedel_coverage 0.000
_reflns_number_gt 2637
_reflns_number_total 3915
_reflns_threshold_expression 'I > 2\s(I)'
_cod_data_source_file ja0c11546_si_002.cif
_cod_data_source_block shelx
_cod_database_code 4135548
_shelx_shelxl_version_number 2018/1
_shelx_space_group_comment
; 
The symmetry employed for this shelxl refinement is uniquely defined 
by the following loop, which should always be used as a source of 
symmetry information in preference to the above space-group names. 
They are only intended as comments. 
;

loop_
_space_group_symop_operation_xyz
'x, y, z'
'-x, -y, z+1/2'
'-x, y, -z+1/2'
'x, -y, -z'
'x+1/2, y+1/2, z'
'-x+1/2, -y+1/2, z+1/2'
'-x+1/2, y+1/2, -z+1/2'
'x+1/2, -y+1/2, -z'
'-x, -y, -z'
'x, y, -z-1/2'
'x, -y, z-1/2'
'-x, y, z'
'-x+1/2, -y+1/2, -z'
'x+1/2, y+1/2, -z-1/2'
'x+1/2, -y+1/2, z-1/2'
'-x+1/2, y+1/2, z'

loop_
_atom_site_label
_atom_site_type_symbol
_atom_site_fract_x
_atom_site_fract_y
_atom_site_fract_z
_atom_site_U_iso_or_equiv
_atom_site_adp_type
_atom_site_occupancy
_atom_site_site_symmetry_order
_atom_site_calc_flag
_atom_site_refinement_flags_posn
_atom_site_refinement_flags_adp
_atom_site_refinement_flags_occupancy
_atom_site_disorder_assembly
_atom_site_disorder_group
C1 C 0.5664(5) 0.4307(12) 0.6527(5) 0.077(4) Uani 1 1 d D U . . .
C2 C 0.5806(4) 0.3999(10) 0.7034(5) 0.061(4) Uani 1 1 d D U . . .
C3 C 0.6051(5) 0.3316(10) 0.7040(6) 0.069(4) Uani 1 1 d . U . . .
H3 H 0.611978 0.306172 0.672478 0.083 Uiso 1 1 calc R U . . .
C4 C 0.6195(6) 0.3006(12) 0.750000 0.065(5) Uani 1 2 d DS TU P . .
C5 C 0.5687(6) 0.4286(14) 0.750000 0.061(5) Uani 1 2 d S TU P . .
H5 H 0.550590 0.472691 0.750001 0.073 Uiso 1 2 calc R U P . .
C6 C 0.6454(5) 0.2263(11) 0.750000 0.071(5) Uani 1 2 d DS TU P . .
C7 C 0.6346(7) 0.1596(13) 0.7790(8) 0.098(9) Uani 0.5 1 d D U P . .
H7 H 0.610781 0.160891 0.799220 0.118 Uiso 0.5 1 calc R U P . .
C8 C 0.6585(8) 0.0904(13) 0.7785(11) 0.118(9) Uani 0.5 1 d D U P . .
C9 C 0.6942(7) 0.0900(13) 0.750000 0.104(7) Uani 1 2 d DS TU P . .
H9 H 0.711723 0.044950 0.751868 0.125 Uiso 1 2 calc R U P . .
C10 C 0.7042(8) 0.1555(15) 0.7187(13) 0.131(10) Uani 0.5 1 d D U P . .
C11 C 0.6795(7) 0.2239(14) 0.7187(11) 0.097(9) Uani 0.5 1 d D U P . .
H11 H 0.686049 0.268518 0.697356 0.116 Uiso 0.5 1 calc R U P . .
C21 C 0.7443(8) 0.1610(19) 0.6923(13) 0.177(12) Uani 0.5 1 d D U P . .
C22 C 0.7427(8) 0.200(2) 0.6442(14) 0.188(14) Uani 0.5 1 d D U P . .
H22 H 0.717620 0.219198 0.631370 0.225 Uiso 0.5 1 calc R U P . .
C23 C 0.7781(8) 0.212(2) 0.6148(13) 0.200(14) Uani 0.5 1 d D U P . .
H23 H 0.776754 0.236759 0.581973 0.240 Uiso 0.5 1 calc R U P . .
C24 C 0.8155(7) 0.186(3) 0.6344(13) 0.206(13) Uani 0.5 1 d D U P . .
C25 C 0.8174(7) 0.146(3) 0.6824(13) 0.207(13) Uani 0.5 1 d D U P . .
C26 C 0.7818(9) 0.133(3) 0.7115(13) 0.199(14) Uani 0.5 1 d D U P . .
H26 H 0.783085 0.106796 0.743883 0.239 Uiso 0.5 1 calc R U P . .
C31 C 0.8877(9) 0.166(3) 0.6232(12) 0.181(13) Uani 0.5 1 d D U P . .
C32 C 0.8507(7) 0.196(3) 0.6046(12) 0.198(14) Uani 0.5 1 d D U P . .
H32 H 0.849491 0.222677 0.572365 0.237 Uiso 0.5 1 calc R U P . .
C33 C 0.8542(9) 0.113(3) 0.7000(13) 0.213(15) Uani 0.5 1 d D U P . .
H33 H 0.854950 0.081309 0.730322 0.256 Uiso 0.5 1 calc R U P . .
C34 C 0.8899(10) 0.129(3) 0.6721(11) 0.194(14) Uani 0.5 1 d D U P . .
H34 H 0.915304 0.114594 0.686207 0.233 Uiso 0.5 1 calc R U P . .
C35 C 0.9249(9) 0.179(3) 0.5925(9) 0.123(11) Uani 0.5 1 d D U P . .
C51 C 0.6491(13) 0.021(2) 0.8137(14) 0.168(12) Uani 0.5 1 d D U P . .
C52 C 0.6718(13) -0.004(2) 0.8553(16) 0.206(15) Uani 0.5 1 d D U P . .
H52 H 0.696263 0.022409 0.863322 0.247 Uiso 0.5 1 calc R U P . .
C53 C 0.6595(13) -0.068(2) 0.8850(15) 0.209(15) Uani 0.5 1 d D U P . .
H53 H 0.673794 -0.081130 0.915534 0.251 Uiso 0.5 1 calc R U P . .
C54 C 0.6166(13) -0.024(2) 0.7987(14) 0.200(15) Uani 0.5 1 d D U P . .
H54 H 0.601025 -0.008912 0.769664 0.239 Uiso 0.5 1 calc R U P . .
C61 C 0.5820(7) -0.2237(15) 0.8810(8) 0.155(12) Uani 0.5 1 d D U P . .
C62 C 0.6135(8) -0.1788(15) 0.8977(9) 0.167(13) Uani 0.5 1 d D U P . .
H62 H 0.627011 -0.193449 0.928553 0.200 Uiso 0.5 1 calc R U P . .
C63 C 0.6262(8) -0.1125(13) 0.8707(9) 0.193(13) Uani 0.5 1 d D U P . .
C64 C 0.6069(12) -0.093(2) 0.8257(13) 0.205(14) Uani 0.5 1 d D U P . .
C65 C 0.5721(12) -0.131(2) 0.8127(15) 0.215(15) Uani 0.5 1 d D U P . .
H65 H 0.555067 -0.109085 0.786849 0.257 Uiso 0.5 1 calc R U P . .
C66 C 0.5617(12) -0.201(2) 0.8369(13) 0.195(15) Uani 0.5 1 d D U P . .
H66 H 0.540636 -0.233328 0.823589 0.234 Uiso 0.5 1 calc R U P . .
C67 C 0.5673(11) -0.296(2) 0.9094(8) 0.119(9) Uani 0.5 1 d D U P . .
O1 O 0.5540(2) 0.5261(6) 0.5453(3) 0.053(2) Uani 1 1 d . U . . .
O2 O 0.500000 0.4226(8) 0.5702(4) 0.056(3) Uani 1 2 d S TU P . .
O3 O 0.5430(3) 0.4943(7) 0.6554(3) 0.073(3) Uani 1 1 d . U . . .
O4 O 0.5762(4) 0.3974(8) 0.6132(4) 0.095(3) Uani 1 1 d . U . . .
O5 O 0.500000 0.6321(8) 0.5218(4) 0.055(3) Uani 1 2 d S TU P . .
O6 O 0.5438(4) -0.3413(8) 0.8819(4) 0.096(4) Uani 1 1 d D U . . .
O7 O 0.5790(4) -0.3089(8) 0.9560(5) 0.109(4) Uani 1 1 d D U . . .
O8 O 0.6270(4) 0.4411(11) 0.5150(4) 0.143(5) Uani 1 1 d . U . . .
O9 O 0.6119(7) 0.2800(14) 0.5508(8) 0.219(7) Uani 1 1 d . U . . .
O10 O 0.5346(6) 0.2602(8) 0.5567(5) 0.145(5) Uani 1 1 d . U . . .
Eu1 Eu 0.500000 0.55554(9) 0.59765(4) 0.0645(5) Uani 1 2 d S TU P . .
Eu2 Eu 0.55943(3) 0.38765(7) 0.52653(4) 0.0820(5) Uani 1 1 d . U . . .

loop_
_atom_site_aniso_label
_atom_site_aniso_U_11
_atom_site_aniso_U_22
_atom_site_aniso_U_33
_atom_site_aniso_U_23
_atom_site_aniso_U_13
_atom_site_aniso_U_12
C1 0.090(11) 0.112(12) 0.029(5) 0.002(7) 0.004(7) 0.011(8)
C2 0.035(8) 0.113(10) 0.035(5) -0.012(7) -0.006(6) 0.006(7)
C3 0.073(10) 0.087(10) 0.048(8) -0.009(7) 0.002(7) 0.003(7)
C4 0.058(12) 0.088(11) 0.050(10) 0.000 0.000 -0.009(8)
C5 0.056(12) 0.088(14) 0.038(7) 0.000 0.000 0.010(10)
C6 0.059(11) 0.086(10) 0.069(13) 0.000 0.000 -0.006(8)
C7 0.075(18) 0.108(16) 0.11(2) 0.025(15) 0.038(15) -0.002(13)
C8 0.119(19) 0.097(14) 0.14(2) 0.034(14) 0.026(14) 0.004(12)
C9 0.094(15) 0.092(14) 0.12(2) 0.000 0.000 0.022(12)
C10 0.129(16) 0.121(19) 0.14(2) 0.019(15) 0.067(15) 0.033(14)
C11 0.085(18) 0.101(17) 0.10(2) 0.024(15) 0.036(14) 0.006(13)
C21 0.154(16) 0.19(3) 0.18(2) 0.02(2) 0.105(17) 0.065(17)
C22 0.168(18) 0.20(3) 0.19(3) 0.04(2) 0.134(19) 0.08(2)
C23 0.152(18) 0.24(3) 0.20(3) 0.04(3) 0.11(2) 0.05(3)
C24 0.152(16) 0.26(3) 0.21(3) 0.03(2) 0.087(19) 0.03(3)
C25 0.151(16) 0.27(3) 0.20(3) 0.02(2) 0.097(19) 0.06(2)
C26 0.141(18) 0.25(3) 0.21(3) 0.02(2) 0.09(2) 0.04(3)
C31 0.146(16) 0.23(3) 0.17(2) 0.00(2) 0.057(17) 0.03(2)
C32 0.152(17) 0.26(3) 0.18(3) 0.01(3) 0.09(2) 0.06(3)
C33 0.147(19) 0.27(4) 0.22(3) 0.03(3) 0.09(2) 0.05(3)
C34 0.153(18) 0.24(3) 0.19(3) 0.02(3) 0.09(2) 0.06(3)
C35 0.122(12) 0.125(13) 0.124(12) -0.002(5) 0.005(5) 0.001(5)
C51 0.22(3) 0.114(17) 0.17(2) 0.054(17) 0.007(17) -0.040(16)
C52 0.28(3) 0.17(3) 0.17(3) 0.09(2) -0.02(2) -0.09(2)
C53 0.29(4) 0.17(3) 0.16(3) 0.08(2) -0.02(2) -0.12(2)
C54 0.27(3) 0.15(3) 0.18(3) 0.06(2) -0.01(2) -0.08(2)
C61 0.24(3) 0.15(2) 0.076(18) 0.025(15) 0.011(18) -0.080(18)
C62 0.23(3) 0.17(3) 0.09(2) 0.027(19) 0.02(2) -0.10(2)
C63 0.27(3) 0.16(3) 0.15(2) 0.046(19) 0.00(2) -0.095(19)
C64 0.28(3) 0.17(2) 0.16(3) 0.07(2) -0.01(2) -0.10(2)
C65 0.31(4) 0.16(3) 0.18(3) 0.08(2) -0.04(2) -0.11(2)
C66 0.28(3) 0.17(3) 0.13(3) 0.07(2) -0.03(2) -0.11(2)
C67 0.17(2) 0.14(2) 0.045(13) 0.011(12) 0.027(14) -0.053(16)
O1 0.044(5) 0.101(5) 0.013(4) -0.008(4) -0.006(3) -0.015(4)
O2 0.086(6) 0.074(6) 0.008(5) 0.006(5) 0.000 0.000
O3 0.082(7) 0.115(8) 0.021(4) -0.002(4) 0.002(4) 0.011(5)
O4 0.122(8) 0.128(8) 0.034(5) -0.007(5) -0.016(5) 0.050(6)
O5 0.074(9) 0.066(7) 0.026(6) -0.013(5) 0.000 0.000
O6 0.114(10) 0.115(9) 0.059(7) 0.007(7) 0.014(6) -0.010(7)
O7 0.132(11) 0.122(10) 0.073(7) 0.019(7) -0.002(7) -0.031(9)
O8 0.070(6) 0.303(15) 0.055(7) -0.051(9) -0.009(5) 0.049(6)
O9 0.255(13) 0.241(13) 0.160(16) -0.055(12) -0.041(14) 0.168(11)
O10 0.290(14) 0.082(5) 0.063(8) -0.004(6) -0.042(9) 0.047(6)
Eu1 0.0749(10) 0.0880(10) 0.0305(7) -0.0030(7) 0.000 0.000
Eu2 0.0967(9) 0.1146(10) 0.0347(6) -0.0087(6) -0.0052(5) 0.0220(7)

loop_
_atom_type_symbol
_atom_type_description
_atom_type_scat_dispersion_real
_atom_type_scat_dispersion_imag
_atom_type_scat_source
C C 0.0181 0.0091 'International Tables Vol C Tables 4.2.6.8 and 6.1.1.4'
H H 0.0000 0.0000 'International Tables Vol C Tables 4.2.6.8 and 6.1.1.4'
N N 0.0311 0.0180 'International Tables Vol C Tables 4.2.6.8 and 6.1.1.4'
O O 0.0492 0.0322 'International Tables Vol C Tables 4.2.6.8 and 6.1.1.4'
Eu Eu -8.9294 11.1857 'International Tables Vol C Tables 4.2.6.8 and 6.1.1.4'

loop_
_geom_angle_atom_site_label_1
_geom_angle_atom_site_label_2
_geom_angle_atom_site_label_3
_geom_angle
_geom_angle_site_symmetry_1
_geom_angle_site_symmetry_3
_geom_angle_publ_flag
O4 C1 O3 124.9(13) . . ?
O4 C1 C2 120.5(16) . . ?
O3 C1 C2 114.6(13) . . ?
C5 C2 C3 116.3(14) . . ?
C5 C2 C1 125.1(15) . . ?
C3 C2 C1 118.3(14) . . ?
C2 C3 C4 120.9(14) . . ?
C2 C3 H3 119.5 . . ?
C4 C3 H3 119.5 . . ?
C3 C4 C3 118.9(19) 10_557 . ?
C3 C4 C6 120.2(10) 10_557 . ?
C3 C4 C6 120.2(10) . . ?
C2 C5 C2 126(2) 10_557 . ?
C2 C5 H5 117.0 10_557 . ?
C2 C5 H5 117.0 . . ?
C7 C6 C7 66(2) 10_557 . ?
C7 C6 C11 120.2(10) 10_557 10_557 ?
C7 C6 C11 82.7(17) . 10_557 ?
C7 C6 C11 82.7(17) 10_557 . ?
C7 C6 C11 120.2(10) . . ?
C11 C6 C11 71(3) 10_557 . ?
C7 C6 C4 120.5(13) 10_557 . ?
C7 C6 C4 120.5(13) . . ?
C11 C6 C4 119.2(13) 10_557 . ?
C11 C6 C4 119.2(13) . . ?
C6 C7 C8 120.4(10) . . ?
C6 C7 H7 119.8 . . ?
C8 C7 H7 119.8 . . ?
C7 C8 C9 119.4(10) . . ?
C7 C8 C8 90.5(8) . 10_557 ?
C9 C8 C8 58.0(13) . 10_557 ?
C7 C8 C51 120(2) . . ?
C9 C8 C51 120(2) . . ?
C8 C8 C51 127(2) 10_557 . ?
C7 C8 C10 89.2(9) . 10_557 ?
C9 C8 C10 48.2(10) . 10_557 ?
C8 C8 C10 92.2(14) 10_557 10_557 ?
C51 C8 C10 126(3) . 10_557 ?
C10 C9 C8 120.3(10) . . ?
C10 C9 H9 119.9 . . ?
C8 C9 H9 119.9 . . ?
C9 C10 C11 119.6(10) . . ?
C9 C10 C21 122(2) . . ?
C11 C10 C21 117.9(19) . . ?
C9 C10 C10 54.5(16) . 10_557 ?
C11 C10 C10 90.1(17) . 10_557 ?
C21 C10 C10 117.2(19) . 10_557 ?
C9 C10 C8 48.1(10) . 10_557 ?
C11 C10 C8 89.7(16) . 10_557 ?
C21 C10 C8 141(2) . 10_557 ?
C10 C10 C8 87.8(14) 10_557 10_557 ?
C6 C11 C10 119.8(10) . . ?
C6 C11 H11 120.1 . . ?
C10 C11 H11 120.1 . . ?
C22 C21 C26 119.7(10) . . ?
C22 C21 C10 113(2) . . ?
C26 C21 C10 127(2) . . ?
C21 C22 C23 120.4(11) . . ?
C21 C22 H22 119.8 . . ?
C23 C22 H22 119.8 . . ?
C24 C23 C22 119.8(11) . . ?
C24 C23 H23 120.1 . . ?
C22 C23 H23 120.1 . . ?
C23 C24 C25 120.2(10) . . ?
C23 C24 C32 119.6(15) . . ?
C25 C24 C32 120.2(10) . . ?
C24 C25 C33 120.2(10) . . ?
C24 C25 C26 120.1(10) . . ?
C33 C25 C26 119.6(15) . . ?
C21 C26 C25 119.8(11) . . ?
C21 C26 H26 120.1 . . ?
C25 C26 H26 120.1 . . ?
C34 C31 C32 120.4(11) . . ?
C34 C31 C35 120.1(12) . . ?
C32 C31 C35 119.3(12) . . ?
C34 C31 C67 121.7(16) . 7_656 ?
C32 C31 C67 115.2(15) . 7_656 ?
C35 C31 C67 13(2) . 7_656 ?
C31 C32 C24 119.4(11) . . ?
C31 C32 H32 120.3 . . ?
C24 C32 H32 120.3 . . ?
C25 C33 C34 119.4(11) . . ?
C25 C33 H33 120.3 . . ?
C34 C33 H33 120.3 . . ?
C31 C34 C33 119.8(11) . . ?
C31 C34 H34 120.1 . . ?
C33 C34 H34 120.1 . . ?
C67 C35 O6 82(3) 7_656 7_656 ?
C67 C35 O7 79(3) 7_656 7_656 ?
O6 C35 O7 129(3) 7_656 7_656 ?
C67 C35 C31 127(7) 7_656 . ?
O6 C35 C31 111.2(18) 7_656 . ?
O7 C35 C31 117.7(19) 7_656 . ?
C67 C35 C61 48(6) 7_656 7_656 ?
O6 C35 C61 98(2) 7_656 7_656 ?
O7 C35 C61 103(2) 7_656 7_656 ?
C31 C35 C61 80(3) . 7_656 ?
C67 C35 Eu1 98(5) 7_656 5_545 ?
O6 C35 Eu1 35.4(15) 7_656 5_545 ?
O7 C35 Eu1 103(2) 7_656 5_545 ?
C31 C35 Eu1 121.8(18) . 5_545 ?
C61 C35 Eu1 131.5(14) 7_656 5_545 ?
C54 C51 C52 118.6(11) . . ?
C54 C51 C8 114(3) . . ?
C52 C51 C8 127(3) . . ?
C53 C52 C51 120.8(11) . . ?
C53 C52 H52 119.6 . . ?
C51 C52 H52 119.6 . . ?
C52 C53 C63 120.1(11) . . ?
C52 C53 H53 119.9 . . ?
C63 C53 H53 119.9 . . ?
C64 C54 C51 119.8(11) . . ?
C64 C54 H54 120.1 . . ?
C51 C54 H54 120.1 . . ?
C62 C61 C66 119.3(11) . . ?
C62 C61 C67 122.5(12) . . ?
C66 C61 C67 118.2(11) . . ?
C62 C61 C35 118.6(13) . 7_646 ?
C66 C61 C35 120.6(13) . 7_646 ?
C67 C61 C35 15(2) . 7_646 ?
C61 C62 C63 121.1(11) . . ?
C61 C62 H62 119.5 . . ?
C63 C62 H62 119.5 . . ?
C62 C63 C64 118.9(11) . . ?
C62 C63 C53 122.7(14) . . ?
C64 C63 C53 118.2(10) . . ?
C65 C64 C54 117.4(17) . . ?
C65 C64 C63 119.7(12) . . ?
C54 C64 C63 121.5(11) . . ?
C64 C65 C66 119.9(12) . . ?
C64 C65 H65 120.0 . . ?
C66 C65 H65 120.0 . . ?
C65 C66 C61 119.5(11) . . ?
C65 C66 H66 120.2 . . ?
C61 C66 H66 120.2 . . ?
C35 C67 O7 78(3) 7_646 . ?
C35 C67 O6 76(3) 7_646 . ?
O7 C67 O6 126(2) . . ?
C35 C67 C61 118(7) 7_646 . ?
O7 C67 C61 120.3(16) . . ?
O6 C67 C61 113.2(15) . . ?
C35 C67 C31 40(6) 7_646 7_646 ?
O7 C67 C31 97(3) . 7_646 ?
O6 C67 C31 92(2) . 7_646 ?
C61 C67 C31 78(2) . 7_646 ?
Eu1 O1 Eu2 112.8(4) . . ?
Eu1 O1 Eu2 113.4(4) . 4_566 ?
Eu2 O1 Eu2 115.1(3) . 4_566 ?
Eu1 O2 Eu2 112.5(3) . . ?
Eu1 O2 Eu2 112.5(3) . 12_655 ?
Eu2 O2 Eu2 114.4(5) . 12_655 ?
C1 O3 Eu1 133.4(9) . . ?
C1 O4 Eu2 142.1(11) . . ?
Eu1 O5 Eu2 111.7(4) . 9_666 ?
Eu1 O5 Eu2 111.7(4) . 4_566 ?
Eu2 O5 Eu2 113.4(4) 9_666 4_566 ?
C35 O6 C67 22(3) 7_646 . ?
C35 O6 Eu1 126(2) 7_646 10_547 ?
C67 O6 Eu1 133.2(13) . 10_547 ?
C35 O7 C67 23(3) 7_646 . ?
C35 O7 Eu2 130(2) 7_646 11_556 ?
C67 O7 Eu2 138.1(14) . 11_556 ?
O6 Eu1 O6 78.0(7) 10_567 3_666 ?
O6 Eu1 O3 77.8(4) 10_567 . ?
O6 Eu1 O3 124.6(4) 3_666 . ?
O6 Eu1 O3 124.6(4) 10_567 12_655 ?
O6 Eu1 O3 77.8(4) 3_666 12_655 ?
O3 Eu1 O3 76.5(5) . 12_655 ?
O6 Eu1 O1 78.6(4) 10_567 . ?
O6 Eu1 O1 141.6(4) 3_666 . ?
O3 Eu1 O1 78.9(3) . . ?
O3 Eu1 O1 140.5(4) 12_655 . ?
O6 Eu1 O1 141.6(4) 10_567 12_655 ?
O6 Eu1 O1 78.6(4) 3_666 12_655 ?
O3 Eu1 O1 140.5(4) . 12_655 ?
O3 Eu1 O1 78.9(3) 12_655 12_655 ?
O1 Eu1 O1 102.4(4) . 12_655 ?
O6 Eu1 O2 141.0(3) 10_567 . ?
O6 Eu1 O2 141.0(3) 3_666 . ?
O3 Eu1 O2 77.2(3) . . ?
O3 Eu1 O2 77.2(3) 12_655 . ?
O1 Eu1 O2 67.5(3) . . ?
O1 Eu1 O2 67.5(3) 12_655 . ?
O6 Eu1 O5 77.8(4) 10_567 . ?
O6 Eu1 O5 77.8(4) 3_666 . ?
O3 Eu1 O5 141.7(3) . . ?
O3 Eu1 O5 141.7(3) 12_655 . ?
O1 Eu1 O5 67.7(3) . . ?
O1 Eu1 O5 67.7(3) 12_655 . ?
O2 Eu1 O5 105.0(4) . . ?
O6 Eu1 C35 18.7(6) 10_567 16_655 ?
O6 Eu1 C35 91.4(8) 3_666 16_655 ?
O3 Eu1 C35 80.1(6) . 16_655 ?
O3 Eu1 C35 141.7(5) 12_655 16_655 ?
O1 Eu1 C35 60.6(7) . 16_655 ?
O1 Eu1 C35 135.4(5) 12_655 16_655 ?
O2 Eu1 C35 126.2(7) . 16_655 ?
O5 Eu1 C35 67.7(5) . 16_655 ?
O6 Eu1 C35 91.4(8) 10_567 5_455 ?
O6 Eu1 C35 18.7(6) 3_666 5_455 ?
O3 Eu1 C35 141.7(5) . 5_455 ?
O3 Eu1 C35 80.1(6) 12_655 5_455 ?
O1 Eu1 C35 135.4(5) . 5_455 ?
O1 Eu1 C35 60.6(7) 12_655 5_455 ?
O2 Eu1 C35 126.2(7) . 5_455 ?
O5 Eu1 C35 67.7(5) . 5_455 ?
C35 Eu1 C35 101.1(15) 16_655 5_455 ?
O6 Eu1 Eu2 108.8(3) 10_567 . ?
O6 Eu1 Eu2 164.2(3) 3_666 . ?
O3 Eu1 Eu2 71.1(2) . . ?
O3 Eu1 Eu2 107.8(3) 12_655 . ?
O1 Eu1 Eu2 34.0(2) . . ?
O1 Eu1 Eu2 87.9(2) 12_655 . ?
O2 Eu1 Eu2 33.94(11) . . ?
O5 Eu1 Eu2 89.5(3) . . ?
C35 Eu1 Eu2 92.5(7) 16_655 . ?
C35 Eu1 Eu2 145.9(5) 5_455 . ?
O6 Eu1 Eu2 164.2(3) 10_567 12_655 ?
O6 Eu1 Eu2 108.8(3) 3_666 12_655 ?
O3 Eu1 Eu2 107.8(3) . 12_655 ?
O3 Eu1 Eu2 71.1(2) 12_655 12_655 ?
O1 Eu1 Eu2 87.9(2) . 12_655 ?
O1 Eu1 Eu2 34.0(2) 12_655 12_655 ?
O2 Eu1 Eu2 33.94(11) . 12_655 ?
O5 Eu1 Eu2 89.5(3) . 12_655 ?
C35 Eu1 Eu2 145.9(5) 16_655 12_655 ?
C35 Eu1 Eu2 92.5(7) 5_455 12_655 ?
Eu2 Eu1 Eu2 61.08(4) . 12_655 ?
O4 Eu2 O7 136.8(4) . 11 ?
O4 Eu2 O2 73.6(4) . . ?
O7 Eu2 O2 138.5(4) 11 . ?
O4 Eu2 O1 75.5(4) . . ?
O7 Eu2 O1 136.7(4) 11 . ?
O2 Eu2 O1 66.1(4) . . ?
O4 Eu2 O1 137.8(4) . 4_566 ?
O7 Eu2 O1 75.2(4) 11 4_566 ?
O2 Eu2 O1 99.6(3) . 4_566 ?
O1 Eu2 O1 64.2(3) . 4_566 ?
O4 Eu2 O5 136.4(4) . 9_666 ?
O7 Eu2 O5 74.9(4) 11 9_666 ?
O2 Eu2 O5 65.6(3) . 9_666 ?
O1 Eu2 O5 100.5(4) . 9_666 ?
O1 Eu2 O5 66.5(4) 4_566 9_666 ?
O4 Eu2 O10 80.1(5) . . ?
O7 Eu2 O10 81.8(5) 11 . ?
O2 Eu2 O10 76.9(5) . . ?
O1 Eu2 O10 140.1(4) . . ?
O1 Eu2 O10 140.1(4) 4_566 . ?
O5 Eu2 O10 76.3(5) 9_666 . ?
O4 Eu2 O8 82.7(4) . . ?
O7 Eu2 O8 81.5(5) 11 . ?
O2 Eu2 O8 138.1(5) . . ?
O1 Eu2 O8 74.9(4) . . ?
O1 Eu2 O8 75.6(4) 4_566 . ?
O5 Eu2 O8 139.2(4) 9_666 . ?
O10 Eu2 O8 132.7(6) . . ?
O4 Eu2 O9 69.5(5) . . ?
O7 Eu2 O9 67.3(5) 11 . ?
O2 Eu2 O9 128.5(6) . . ?
O1 Eu2 O9 132.7(6) . . ?
O1 Eu2 O9 131.8(6) 4_566 . ?
O5 Eu2 O9 126.8(6) 9_666 . ?
O10 Eu2 O9 62.6(8) . . ?
O8 Eu2 O9 70.1(8) . . ?
O4 Eu2 Eu1 67.1(3) . . ?
O7 Eu2 Eu1 156.1(3) 11 . ?
O2 Eu2 Eu1 33.5(3) . . ?
O1 Eu2 Eu1 33.1(2) . . ?
O1 Eu2 Eu1 84.3(2) 4_566 . ?
O5 Eu2 Eu1 85.8(3) 9_666 . ?
O10 Eu2 Eu1 107.7(4) . . ?
O8 Eu2 Eu1 105.4(4) . . ?
O9 Eu2 Eu1 136.6(4) . . ?
O4 Eu2 Eu1 154.9(3) . 9_666 ?
O7 Eu2 Eu1 68.3(3) 11 9_666 ?
O2 Eu2 Eu1 85.0(2) . 9_666 ?
O1 Eu2 Eu1 84.00(19) . 9_666 ?
O1 Eu2 Eu1 32.9(2) 4_566 9_666 ?
O5 Eu2 Eu1 34.0(3) 9_666 9_666 ?
O10 Eu2 Eu1 108.0(3) . 9_666 ?
O8 Eu2 Eu1 106.1(3) . 9_666 ?
O9 Eu2 Eu1 135.5(4) . 9_666 ?
Eu1 Eu2 Eu1 87.78(3) . 9_666 ?
O4 Eu2 Eu2 103.8(3) . 12_655 ?
O7 Eu2 Eu2 106.1(4) 11 12_655 ?
O2 Eu2 Eu2 32.8(2) . 12_655 ?
O1 Eu2 Eu2 85.6(2) . 12_655 ?
O1 Eu2 Eu2 85.6(2) 4_566 12_655 ?
O5 Eu2 Eu2 33.3(2) 9_666 12_655 ?
O10 Eu2 Eu2 70.0(4) . 12_655 ?
O8 Eu2 Eu2 157.3(4) . 12_655 ?
O9 Eu2 Eu2 132.6(7) . 12_655 ?
Eu1 Eu2 Eu2 59.46(2) . 12_655 ?
Eu1 Eu2 Eu2 59.545(19) 9_666 12_655 ?

loop_
_geom_bond_atom_site_label_1
_geom_bond_atom_site_label_2
_geom_bond_distance
_geom_bond_site_symmetry_2
_geom_bond_publ_flag
C1 O4 1.209(18) . ?
C1 O3 1.315(19) . ?
C1 C2 1.488(16) . ?
C2 C5 1.358(17) . ?
C2 C3 1.40(2) . ?
C3 C4 1.386(18) . ?
C3 H3 0.9500 . ?
C4 C6 1.507(18) . ?
C5 H5 0.9500 . ?
C6 C7 1.387(15) 10_557 ?
C6 C7 1.387(15) . ?
C6 C11 1.397(15) 10_557 ?
C6 C11 1.397(15) . ?
C7 C8 1.398(16) . ?
C7 H7 0.9500 . ?
C8 C9 1.398(16) . ?
C8 C8 1.48(6) 10_557 ?
C8 C51 1.503(15) . ?
C8 C10 1.87(4) 10_557 ?
C9 C10 1.399(16) . ?
C9 H9 0.9500 . ?
C10 C11 1.402(16) . ?
C10 C21 1.503(15) . ?
C10 C10 1.62(7) 10_557 ?
C11 H11 0.9500 . ?
C21 C22 1.411(16) . ?
C21 C26 1.418(16) . ?
C22 C23 1.416(17) . ?
C22 H22 0.9500 . ?
C23 C24 1.410(16) . ?
C23 H23 0.9500 . ?
C24 C25 1.412(15) . ?
C24 C32 1.414(16) . ?
C25 C33 1.414(16) . ?
C25 C26 1.418(16) . ?
C26 H26 0.9500 . ?
C31 C34 1.411(16) . ?
C31 C32 1.413(17) . ?
C31 C35 1.486(15) . ?
C31 C67 1.84(6) 7_656 ?
C32 H32 0.9500 . ?
C33 C34 1.415(17) . ?
C33 H33 0.9500 . ?
C34 H34 0.9500 . ?
C35 C67 0.50(6) 7_656 ?
C35 O6 1.279(19) 7_656 ?
C35 O7 1.283(19) 7_656 ?
C35 C61 1.78(6) 7_656 ?
C35 Eu1 3.23(3) 5_545 ?
C51 C54 1.376(16) . ?
C51 C52 1.385(13) . ?
C52 C53 1.370(16) . ?
C52 H52 0.9500 . ?
C53 C63 1.383(15) . ?
C53 H53 0.9500 . ?
C54 C64 1.372(16) . ?
C54 H54 0.9500 . ?
C61 C62 1.358(16) . ?
C61 C66 1.382(15) . ?
C61 C67 1.487(15) . ?
C62 C63 1.371(15) . ?
C62 H62 0.9500 . ?
C63 C64 1.374(14) . ?
C64 C65 1.362(16) . ?
C65 C66 1.365(16) . ?
C65 H65 0.9500 . ?
C66 H66 0.9500 . ?
C67 O7 1.289(18) . ?
C67 O6 1.304(18) . ?
O1 Eu1 2.304(8) . ?
O1 Eu2 2.361(10) . ?
O1 Eu2 2.359(9) 4_566 ?
O2 Eu1 2.323(13) . ?
O2 Eu2 2.350(6) . ?
O2 Eu2 2.350(6) 12_655 ?
O3 Eu1 2.307(10) . ?
O4 Eu2 2.324(10) . ?
O5 Eu1 2.345(12) . ?
O5 Eu2 2.362(6) 9_666 ?
O5 Eu2 2.363(6) 4_566 ?
O6 Eu1 2.311(13) 10_547 ?
O7 Eu2 2.344(12) 11_556 ?
O8 Eu2 2.434(14) . ?
O9 Eu2 2.578(17) . ?
O10 Eu2 2.406(15) . ?
Eu1 Eu2 3.8866(16) . ?
Eu1 Eu2 3.8867(16) 12_655 ?
Eu2 Eu2 3.950(2) 12_655 ?
